data_4504375
loop_
_publ_author_name
'Kam, Kinson C.'
'Young, Karen L. M.'
'Cheetham, Anthony K.'

_publ_section_title
;
 Chemical and Structural Diversity in Chiral Magnesium Tartrates and their
 Racemic andMesoAnalogues
;
_journal_issue 8
_journal_name_full 'Crystal Growth &amp; Design'
_journal_page_first 1522
_journal_paper_doi 10.1021/cg070388a
_journal_volume 7
_journal_year 2007
_chemical_formula_sum 'C4 H8 Mg O8'
_chemical_formula_weight 208.41
_chemical_name_systematic
; 
 ? 
;
_space_group_IT_number 14
_symmetry_cell_setting monoclinic
_symmetry_space_group_name_Hall '-P 2ybc'
_symmetry_space_group_name_H-M 'P 1 21/c 1'
_atom_sites_solution_hydrogens geom
_atom_sites_solution_primary direct
_atom_sites_solution_secondary difmap
_audit_creation_method SHELXL-97
_cell_angle_alpha 90.00
_cell_angle_beta 99.286(5)
_cell_angle_gamma 90.00
_cell_formula_units_Z 4
_cell_length_a 5.8316(18)
_cell_length_b 13.034(4)
_cell_length_c 10.226(3)
_cell_measurement_temperature 293(2)
_cell_volume 767.1(4)
_computing_structure_refinement 'SHELXL-97 (Sheldrick, 1997)'
_computing_structure_solution 'SHELXS-97 (Sheldrick, 1990)'
_diffrn_ambient_temperature 293(2)
_diffrn_measured_fraction_theta_full 0.980
_diffrn_measured_fraction_theta_max 0.980
_diffrn_measurement_device_type 'CCD area detector'
_diffrn_measurement_method 'omega scan'
_diffrn_radiation_monochromator graphite
_diffrn_radiation_source 'fine-focus sealed tube'
_diffrn_radiation_type MoK\a
_diffrn_radiation_wavelength 0.71073
_diffrn_reflns_av_R_equivalents 0.0220
_diffrn_reflns_av_sigmaI/netI 0.0192
_diffrn_reflns_limit_h_max 7
_diffrn_reflns_limit_h_min -7
_diffrn_reflns_limit_k_max 15
_diffrn_reflns_limit_k_min -16
_diffrn_reflns_limit_l_max 12
_diffrn_reflns_limit_l_min -11
_diffrn_reflns_number 5733
_diffrn_reflns_theta_full 26.44
_diffrn_reflns_theta_max 26.44
_diffrn_reflns_theta_min 2.55
_exptl_absorpt_coefficient_mu 0.248
_exptl_absorpt_correction_type multi-scan
_exptl_absorpt_process_details sadabs
_exptl_crystal_colour colorless
_exptl_crystal_density_diffrn 1.805
_exptl_crystal_density_method 'not measured'
_exptl_crystal_description cube
_exptl_crystal_F_000 432
_exptl_crystal_size_max 0.2
_exptl_crystal_size_mid 0.2
_exptl_crystal_size_min 0.15
_refine_diff_density_max 0.393
_refine_diff_density_min -0.268
_refine_diff_density_rms 0.070
_refine_ls_extinction_method none
_refine_ls_goodness_of_fit_ref 1.091
_refine_ls_hydrogen_treatment mixed
_refine_ls_matrix_type full
_refine_ls_number_parameters 150
_refine_ls_number_reflns 1550
_refine_ls_number_restraints 0
_refine_ls_restrained_S_all 1.091
_refine_ls_R_factor_all 0.0428
_refine_ls_R_factor_gt 0.0385
_refine_ls_shift/su_max 0.000
_refine_ls_shift/su_mean 0.000
_refine_ls_structure_factor_coef Fsqd
_refine_ls_weighting_details 'calc w=1/[\s^2^(Fo^2^)+(0.0755P)^2^+0.2502P] where P=(Fo^2^+2Fc^2^)/3'
_refine_ls_weighting_scheme calc
_refine_ls_wR_factor_gt 0.1074
_refine_ls_wR_factor_ref 0.1124
_reflns_number_gt 1365
_reflns_number_total 1550
_reflns_threshold_expression >2sigma(I)
_cod_data_source_file cg070388asi20070423_072236.cif
_cod_data_source_block 8-MgM180
_cod_original_sg_symbol_H-M P2(1)/c
_cod_database_code 4504375

loop_
_symmetry_equiv_pos_as_xyz
'x, y, z'
'-x, y+1/2, -z+1/2'
'-x, -y, -z'
'x, -y-1/2, z-1/2'

loop_
_atom_site_label
_atom_site_type_symbol
_atom_site_fract_x
_atom_site_fract_y
_atom_site_fract_z
_atom_site_U_iso_or_equiv
_atom_site_adp_type
_atom_site_occupancy
_atom_site_symmetry_multiplicity
_atom_site_calc_flag
C1 C 0.3495(3) 0.65978(13) -0.01674(17) 0.0201(4) Uani 1 1 d
C2 C 0.3617(3) 0.75475(13) 0.07340(17) 0.0190(4) Uani 1 1 d
C3 C 0.3323(3) 0.85730(13) 0.00003(17) 0.0187(4) Uani 1 1 d
C4 C 0.5449(3) 0.88039(12) -0.06619(18) 0.0200(4) Uani 1 1 d
H2 H 0.521(4) 0.7511(15) 0.128(2) 0.019(5) Uiso 1 1 d
H3 H 0.322(3) 0.9095(12) 0.0625(19) 0.004(4) Uiso 1 1 d
H31 H 0.252(5) 0.773(2) 0.228(3) 0.048(8) Uiso 1 1 d
H41 H 0.000(5) 0.8601(18) -0.060(2) 0.033(6) Uiso 1 1 d
H71 H 0.203(5) 0.401(2) 0.295(3) 0.048(8) Uiso 1 1 d
H72 H 0.283(6) 0.397(2) 0.180(3) 0.065(10) Uiso 1 1 d
H81 H -0.258(5) 0.5784(19) 0.211(3) 0.038(7) Uiso 1 1 d
H82 H -0.220(5) 0.523(2) 0.103(3) 0.047(7) Uiso 1 1 d
Mg Mg 0.16963(10) 0.58510(4) 0.21114(6) 0.0195(2) Uani 1 1 d
O1 O 0.2724(2) 0.57919(9) 0.02930(12) 0.0234(3) Uani 1 1 d
O2 O 0.4252(2) 0.66687(10) -0.12309(13) 0.0278(3) Uani 1 1 d
O3 O 0.1931(2) 0.74298(9) 0.15925(13) 0.0228(3) Uani 1 1 d
O4 O 0.1289(2) 0.86305(10) -0.09804(12) 0.0226(3) Uani 1 1 d
O5 O 0.7391(2) 0.87840(11) 0.00552(13) 0.0278(3) Uani 1 1 d
O6 O 0.5063(2) 0.90345(10) -0.18693(12) 0.0241(3) Uani 1 1 d
O7 O 0.1986(3) 0.42648(11) 0.22561(17) 0.0298(3) Uani 1 1 d
O8 O -0.1731(2) 0.57473(11) 0.15316(15) 0.0276(3) Uani 1 1 d

loop_
_atom_site_aniso_label
_atom_site_aniso_U_11
_atom_site_aniso_U_22
_atom_site_aniso_U_33
_atom_site_aniso_U_23
_atom_site_aniso_U_13
_atom_site_aniso_U_12
C1 0.0194(8) 0.0241(8) 0.0164(9) 0.0011(6) 0.0012(6) 0.0040(6)
C2 0.0187(9) 0.0229(8) 0.0164(9) 0.0014(6) 0.0054(7) -0.0001(6)
C3 0.0192(8) 0.0218(8) 0.0152(8) 0.0002(7) 0.0031(6) 0.0007(6)
C4 0.0199(9) 0.0202(8) 0.0207(9) -0.0007(6) 0.0055(7) -0.0015(6)
Mg 0.0192(3) 0.0227(3) 0.0169(4) -0.0004(2) 0.0040(2) -0.0010(2)
O1 0.0297(7) 0.0219(6) 0.0196(7) -0.0014(5) 0.0067(5) -0.0018(5)
O2 0.0366(8) 0.0286(7) 0.0209(7) 0.0033(5) 0.0129(6) 0.0070(5)
O3 0.0272(7) 0.0254(6) 0.0177(7) -0.0009(5) 0.0094(6) -0.0034(5)
O4 0.0163(6) 0.0335(7) 0.0185(7) 0.0031(5) 0.0043(5) 0.0008(5)
O5 0.0186(7) 0.0432(8) 0.0217(7) 0.0019(5) 0.0038(5) -0.0019(5)
O6 0.0195(7) 0.0350(7) 0.0184(7) 0.0050(5) 0.0049(5) -0.0012(5)
O7 0.0360(8) 0.0273(7) 0.0269(8) 0.0036(6) 0.0074(7) 0.0047(6)
O8 0.0189(7) 0.0364(8) 0.0281(8) -0.0109(6) 0.0056(6) -0.0030(5)

loop_
_atom_type_symbol
_atom_type_description
_atom_type_scat_dispersion_real
_atom_type_scat_dispersion_imag
_atom_type_scat_source
C C 0.0033 0.0016 'International Tables Vol C Tables 4.2.6.8 and 6.1.1.4'
H H 0.0000 0.0000 'International Tables Vol C Tables 4.2.6.8 and 6.1.1.4'
O O 0.0106 0.0060 'International Tables Vol C Tables 4.2.6.8 and 6.1.1.4'
Mg Mg 0.0486 0.0363 'International Tables Vol C Tables 4.2.6.8 and 6.1.1.4'

loop_
_geom_angle_atom_site_label_1
_geom_angle_atom_site_label_2
_geom_angle_atom_site_label_3
_geom_angle
_geom_angle_site_symmetry_1
_geom_angle_site_symmetry_3
O2 C1 O1 125.92(16) . .
O2 C1 C2 118.45(15) . .
O1 C1 C2 115.52(14) . .
O3 C2 C3 111.21(13) . .
O3 C2 C1 108.19(13) . .
C3 C2 C1 114.76(14) . .
O3 C2 H2 108.7(12) . .
C3 C2 H2 109.5(11) . .
C1 C2 H2 104.1(11) . .
O4 C3 C2 113.93(14) . .
O4 C3 C4 108.58(14) . .
C2 C3 C4 110.69(13) . .
O4 C3 H3 107.7(11) . .
C2 C3 H3 108.2(10) . .
C4 C3 H3 107.5(11) . .
O5 C4 O6 125.81(15) . .
O5 C4 C3 117.27(15) . .
O6 C4 C3 116.86(15) . .
O8 Mg O1 98.85(6) . .
O8 Mg O6 167.31(6) . 4_576
O1 Mg O6 93.84(6) . 4_576
O8 Mg O7 91.14(6) . .
O1 Mg O7 89.70(6) . .
O6 Mg O7 88.64(6) 4_576 .
O8 Mg O4 92.26(6) . 4_576
O1 Mg O4 160.78(6) . 4_576
O6 Mg O4 75.61(5) 4_576 4_576
O7 Mg O4 105.80(6) . 4_576
O8 Mg O3 95.33(6) . .
O1 Mg O3 76.72(5) . .
O6 Mg O3 87.82(6) 4_576 .
O7 Mg O3 165.70(7) . .
O4 Mg O3 86.71(6) 4_576 .
C1 O1 Mg 118.79(11) . .
C2 O3 Mg 109.54(10) . .
C2 O3 H31 104(2) . .
Mg O3 H31 106(2) . .
C3 O4 Mg 117.46(10) . 4_575
C3 O4 H41 110.8(15) . .
Mg O4 H41 129.4(15) 4_575 .
C4 O6 Mg 121.07(11) . 4_575
Mg O7 H71 118(2) . .
Mg O7 H72 118(2) . .
H71 O7 H72 112(3) . .
Mg O8 H81 117.8(18) . .
Mg O8 H82 115.8(18) . .
H81 O8 H82 108(2) . .

loop_
_geom_bond_atom_site_label_1
_geom_bond_atom_site_label_2
_geom_bond_distance
_geom_bond_site_symmetry_2
C1 O2 1.242(2) .
C1 O1 1.263(2) .
C1 C2 1.538(2) .
C2 O3 1.428(2) .
C2 C3 1.529(2) .
C2 H2 1.00(2) .
C3 O4 1.426(2) .
C3 C4 1.535(2) .
C3 H3 0.941(18) .
C4 O5 1.246(2) .
C4 O6 1.255(2) .
Mg O8 1.9955(16) .
Mg O1 2.0452(15) .
Mg O6 2.0746(15) 4_576
Mg O7 2.0777(16) .
Mg O4 2.1144(15) 4_576
Mg O3 2.1350(14) .
O3 H31 0.82(3) .
O4 Mg 2.1144(15) 4_575
O4 H41 0.90(3) .
O6 Mg 2.0746(15) 4_575
O7 H71 0.78(3) .
O7 H72 0.83(4) .
O8 H81 0.84(3) .
O8 H82 0.86(3) .

loop_
_geom_torsion_atom_site_label_1
_geom_torsion_atom_site_label_2
_geom_torsion_atom_site_label_3
_geom_torsion_atom_site_label_4
_geom_torsion
_geom_torsion_site_symmetry_1
_geom_torsion_site_symmetry_4
O2 C1 C2 O3 158.17(15) . .
O1 C1 C2 O3 -25.4(2) . .
O2 C1 C2 C3 33.4(2) . .
O1 C1 C2 C3 -150.21(15) . .
O3 C2 C3 O4 -70.41(19) . .
C1 C2 C3 O4 52.80(19) . .
O3 C2 C3 C4 166.89(14) . .
C1 C2 C3 C4 -69.90(18) . .
O4 C3 C4 O5 -179.82(14) . .
C2 C3 C4 O5 -54.1(2) . .
O4 C3 C4 O6 2.8(2) . .
C2 C3 C4 O6 128.58(16) . .
O2 C1 O1 Mg 177.38(14) . .
C2 C1 O1 Mg 1.25(19) . .
O8 Mg O1 C1 108.24(13) . .
O6 Mg O1 C1 -72.04(13) 4_576 .
O7 Mg O1 C1 -160.66(13) . .
O4 Mg O1 C1 -16.4(2) 4_576 .
O3 Mg O1 C1 14.81(12) . .
C3 C2 O3 Mg 162.30(11) . .
C1 C2 O3 Mg 35.41(16) . .
O8 Mg O3 C2 -125.84(12) . .
O1 Mg O3 C2 -27.98(11) . .
O6 Mg O3 C2 66.49(12) 4_576 .
O7 Mg O3 C2 -9.3(3) . .
O4 Mg O3 C2 142.19(12) 4_576 .
C2 C3 O4 Mg -130.33(12) . 4_575
C4 C3 O4 Mg -6.48(16) . 4_575
O5 C4 O6 Mg -174.85(13) . 4_575
C3 C4 O6 Mg 2.3(2) . 4_575
